data_7707770
loop_
_publ_author_name
'Drescher, Regina'
'W\"ust, Leonie'
'Mihm, Cornelius'
'Krummenacher, Ivo'
'Hofmann, Alexander'
'Goettel, James'
'Braunschweig, Holger'

_publ_section_title
;
 Synthesis, structure and insertion reactivity of Lewis acidic
 9-aluminafluorenes.
;
_journal_issue 30
_journal_name_full 'Dalton transactions (Cambridge, England : 2003)'
_journal_page_first 10400
_journal_page_last 10404
_journal_paper_doi 10.1039/d1dt01897c
_journal_volume 50
_journal_year 2021
_chemical_formula_moiety 'C20 H21 Al O S'
_chemical_formula_sum 'C20 H21 Al O S'
_chemical_formula_weight 336.41
_chemical_properties_physical Air-sensitive,Moisture-sensitive
_space_group_crystal_system orthorhombic
_space_group_IT_number 19
_space_group_name_Hall 'P 2ac 2ab'
_space_group_name_H-M_alt 'P 21 21 21'
_atom_sites_solution_hydrogens geom
_atom_sites_solution_primary dual
_atom_sites_solution_secondary difmap
_audit_creation_method SHELXL-2018/3
_audit_update_record
;
2021-06-08 deposited with the CCDC.	2021-06-30 downloaded from the CCDC.
;
_cell_angle_alpha 90
_cell_angle_beta 90
_cell_angle_gamma 90
_cell_formula_units_Z 4
_cell_length_a 7.1151(11)
_cell_length_b 15.212(3)
_cell_length_c 16.066(3)
_cell_measurement_reflns_used 4961
_cell_measurement_temperature 95(2)
_cell_measurement_theta_max 25.21
_cell_measurement_theta_min 2.54
_cell_volume 1738.9(5)
_computing_cell_refinement 'Saint+ ver. V8.38A (Bruker AXS)'
_computing_data_collection 'APEX2 ver. 2014.9 (Bruker AXS)'
_computing_data_reduction 'Saint+ ver. V8.38A (Bruker AXS)'
_computing_molecular_graphics 'ShelXLe (Huebschle et all, 2011)'
_computing_publication_material 'SHELXL-2018/3 (Sheldrick, 2018)'
_computing_structure_refinement 'SHELXL-2018/3 (Sheldrick, 2018)'
_computing_structure_solution 'SHELXT (Sheldrick, 2014)'
_diffrn_ambient_temperature 95(2)
_diffrn_detector 'CMOS area detector (Photon 100)'
_diffrn_detector_area_resol_mean 10.24
_diffrn_measured_fraction_theta_full 0.998
_diffrn_measured_fraction_theta_max 0.999
_diffrn_measurement_device_type 'Bruker D8 Quest'
_diffrn_measurement_method '\f and \w scans'
_diffrn_radiation_monochromator 'multi-layer mirror'
_diffrn_radiation_type MoK\a
_diffrn_radiation_wavelength 0.71073
_diffrn_reflns_av_R_equivalents 0.1118
_diffrn_reflns_av_unetI/netI 0.0731
_diffrn_reflns_Laue_measured_fraction_full 0.998
_diffrn_reflns_Laue_measured_fraction_max 0.999
_diffrn_reflns_limit_h_max 8
_diffrn_reflns_limit_h_min -6
_diffrn_reflns_limit_k_max 19
_diffrn_reflns_limit_k_min -18
_diffrn_reflns_limit_l_max 20
_diffrn_reflns_limit_l_min -20
_diffrn_reflns_number 24794
_diffrn_reflns_point_group_measured_fraction_full 0.999
_diffrn_reflns_point_group_measured_fraction_max 0.999
_diffrn_reflns_theta_full 26.000
_diffrn_reflns_theta_max 26.369
_diffrn_reflns_theta_min 2.678
_diffrn_source 'microfocus sealed tube (Incoatec ImS)'
_exptl_absorpt_coefficient_mu 0.238
_exptl_absorpt_correction_T_max 0.7454
_exptl_absorpt_correction_T_min 0.4385
_exptl_absorpt_correction_type multi-scan
_exptl_absorpt_process_details 'SadAbs 2016/2 (Bruker AXS)'
_exptl_crystal_colour colourless
_exptl_crystal_density_diffrn 1.285
_exptl_crystal_description block
_exptl_crystal_F_000 712
_exptl_crystal_size_max 0.659
_exptl_crystal_size_mid 0.152
_exptl_crystal_size_min 0.116
_refine_diff_density_max 0.946
_refine_diff_density_min -0.336
_refine_diff_density_rms 0.060
_refine_ls_abs_structure_details
;
 Flack x determined using 1004 quotients [(I+)-(I-)]/[(I+)+(I-)]
 (Parsons, Flack and Wagner, Acta Cryst. B69 (2013) 249-259).
;
_refine_ls_abs_structure_Flack -0.11(6)
_refine_ls_extinction_method none
_refine_ls_goodness_of_fit_ref 0.966
_refine_ls_hydrogen_treatment constr
_refine_ls_matrix_type full
_refine_ls_number_parameters 210
_refine_ls_number_reflns 3531
_refine_ls_number_restraints 0
_refine_ls_restrained_S_all 0.966
_refine_ls_R_factor_all 0.0658
_refine_ls_R_factor_gt 0.0425
_refine_ls_shift/su_max 0.000
_refine_ls_shift/su_mean 0.000
_refine_ls_structure_factor_coef Fsqd
_refine_ls_weighting_details 'w=1/[\s^2^(Fo^2^)+(0.0443P)^2^+0.8760P] where P=(Fo^2^+2Fc^2^)/3'
_refine_ls_weighting_scheme calc
_refine_ls_wR_factor_gt 0.0928
_refine_ls_wR_factor_ref 0.1023
_reflns_Friedel_coverage 0.735
_reflns_Friedel_fraction_full 1.000
_reflns_Friedel_fraction_max 1.000
_reflns_number_gt 2791
_reflns_number_total 3531
_reflns_threshold_expression 'I > 2\s(I)'
_cod_data_source_file d1dt01897c2.cif
_cod_data_source_block test_a
_cod_depositor_comments 'Adding full bibliography for 7707770--7707780.cif.'
_cod_original_cell_volume 1739.0(5)
_cod_database_code 7707770
_shelx_shelxl_version_number 2018/3
_shelx_space_group_comment
;
The symmetry employed for this shelxl refinement is uniquely defined
by the following loop, which should always be used as a source of
symmetry information in preference to the above space-group names.
They are only intended as comments.
;
_shelx_estimated_absorpt_t_min 0.859
_shelx_estimated_absorpt_t_max 0.973

loop_
_space_group_symop_operation_xyz
'x, y, z'
'-x+1/2, -y, z+1/2'
'-x, y+1/2, -z+1/2'
'x+1/2, -y+1/2, -z'

loop_
_atom_site_label
_atom_site_type_symbol
_atom_site_fract_x
_atom_site_fract_y
_atom_site_fract_z
_atom_site_U_iso_or_equiv
_atom_site_adp_type
_atom_site_occupancy
_atom_site_site_symmetry_order
_atom_site_calc_flag
_atom_site_refinement_flags_posn
_atom_site_refinement_flags_adp
_atom_site_refinement_flags_occupancy
_atom_site_disorder_assembly
_atom_site_disorder_group
C1_1 C 0.7155(6) 0.3919(2) 0.3435(2) 0.0147(8) Uani 1 1 d . . . . .
S1_1 S 0.78961(16) 0.64908(7) 0.48032(7) 0.0250(3) Uani 1 1 d . . . . .
Al1_1 Al 0.58851(16) 0.47829(7) 0.41605(7) 0.0153(3) Uani 1 1 d . . . . .
O1_1 O 0.3276(4) 0.46134(18) 0.39740(15) 0.0205(6) Uani 1 1 d . . . . .
C2_1 C 0.8064(6) 0.3303(2) 0.3963(2) 0.0153(8) Uani 1 1 d . . . . .
C3_1 C 0.8005(5) 0.3478(2) 0.4885(2) 0.0144(8) Uani 1 1 d . . . . .
C4_1 C 0.6922(5) 0.4204(2) 0.5151(2) 0.0154(8) Uani 1 1 d . . . . .
C5_1 C 0.6943(5) 0.4403(2) 0.6006(2) 0.0166(8) Uani 1 1 d . . . . .
H5_1 H 0.624265 0.489381 0.619971 0.020 Uiso 1 1 calc R U . . .
C6_1 C 0.7955(6) 0.3905(3) 0.6574(2) 0.0192(9) Uani 1 1 d . . . . .
H6_1 H 0.794312 0.405715 0.714785 0.023 Uiso 1 1 calc R U . . .
C7_1 C 0.8978(6) 0.3189(3) 0.6304(2) 0.0199(9) Uani 1 1 d . . . . .
H7_1 H 0.966054 0.284326 0.669303 0.024 Uiso 1 1 calc R U . . .
C8_1 C 0.9011(6) 0.2971(3) 0.5462(2) 0.0191(9) Uani 1 1 d . . . . .
H8_1 H 0.971635 0.247792 0.527781 0.023 Uiso 1 1 calc R U . . .
C9_1 C 0.9027(6) 0.2586(3) 0.3625(2) 0.0191(9) Uani 1 1 d . . . . .
H9_1 H 0.961455 0.217020 0.398165 0.023 Uiso 1 1 calc R U . . .
C10_1 C 0.9122(6) 0.2481(3) 0.2763(2) 0.0213(9) Uani 1 1 d . . . . .
H10_1 H 0.977336 0.199134 0.253566 0.026 Uiso 1 1 calc R U . . .
C11_1 C 0.8283(6) 0.3080(3) 0.2240(2) 0.0196(9) Uani 1 1 d . . . . .
H11_1 H 0.837434 0.301243 0.165372 0.023 Uiso 1 1 calc R U . . .
C12_1 C 0.7300(6) 0.3784(2) 0.2578(2) 0.0186(9) Uani 1 1 d . . . . .
H12_1 H 0.670526 0.418758 0.221252 0.022 Uiso 1 1 calc R U . . .
C13_1 C 0.6256(6) 0.6076(3) 0.4125(2) 0.0212(9) Uani 1 1 d . . . . .
C14_1 C 0.5511(6) 0.6741(3) 0.3657(2) 0.0189(9) Uani 1 1 d . . . . .
H14_1 H 0.454304 0.665686 0.325690 0.023 Uiso 1 1 calc R U . . .
C15_1 C 0.6348(6) 0.7579(3) 0.3833(3) 0.0254(10) Uani 1 1 d . . . . .
H15_1 H 0.601288 0.810504 0.355210 0.030 Uiso 1 1 calc R U . . .
C16_1 C 0.7653(6) 0.7544(3) 0.4436(3) 0.0268(10) Uani 1 1 d . . . . .
H16_1 H 0.834718 0.803518 0.463171 0.032 Uiso 1 1 calc R U . . .
C17_1 C 0.2555(6) 0.4216(3) 0.3205(2) 0.0232(10) Uani 1 1 d . . . . .
H17A_1 H 0.135182 0.391396 0.332355 0.028 Uiso 1 1 calc R U . . .
H17B_1 H 0.346053 0.377123 0.300182 0.028 Uiso 1 1 calc R U . . .
C18_1 C 0.2249(7) 0.4897(3) 0.2541(3) 0.0363(12) Uani 1 1 d . . . . .
H18A_1 H 0.186069 0.460723 0.202369 0.054 Uiso 1 1 calc R U . . .
H18B_1 H 0.342007 0.522029 0.244595 0.054 Uiso 1 1 calc R U . . .
H18C_1 H 0.126534 0.530632 0.271975 0.054 Uiso 1 1 calc R U . . .
C19_1 C 0.1832(6) 0.5127(3) 0.4418(2) 0.0248(9) Uani 1 1 d . . . . .
H19A_1 H 0.056435 0.491172 0.426584 0.030 Uiso 1 1 calc R U . . .
H19B_1 H 0.192240 0.575420 0.425847 0.030 Uiso 1 1 calc R U . . .
C20_1 C 0.2138(6) 0.5028(3) 0.5342(2) 0.0257(10) Uani 1 1 d . . . . .
H20A_1 H 0.208963 0.440408 0.549196 0.039 Uiso 1 1 calc R U . . .
H20B_1 H 0.115258 0.534702 0.564302 0.039 Uiso 1 1 calc R U . . .
H20C_1 H 0.336948 0.526915 0.549182 0.039 Uiso 1 1 calc R U . . .

loop_
_atom_site_aniso_label
_atom_site_aniso_U_11
_atom_site_aniso_U_22
_atom_site_aniso_U_33
_atom_site_aniso_U_23
_atom_site_aniso_U_13
_atom_site_aniso_U_12
C1_1 0.0142(19) 0.0125(19) 0.0173(19) -0.0008(14) 0.0016(17) -0.0022(17)
S1_1 0.0289(6) 0.0185(5) 0.0276(6) -0.0026(4) -0.0064(5) 0.0015(5)
Al1_1 0.0186(6) 0.0138(6) 0.0135(5) -0.0008(5) -0.0012(5) 0.0023(5)
O1_1 0.0203(15) 0.0249(15) 0.0163(14) -0.0022(11) -0.0004(12) 0.0053(12)
C2_1 0.0154(19) 0.0140(19) 0.0163(19) -0.0008(14) 0.0010(17) -0.0051(17)
C3_1 0.0149(18) 0.0120(18) 0.0162(19) 0.0008(15) -0.0013(17) -0.0042(16)
C4_1 0.0139(19) 0.0175(19) 0.0149(18) 0.0013(15) 0.0020(18) -0.0035(17)
C5_1 0.014(2) 0.016(2) 0.020(2) -0.0023(15) 0.0008(18) -0.0002(17)
C6_1 0.021(2) 0.022(2) 0.0139(19) -0.0002(15) -0.0034(19) -0.004(2)
C7_1 0.022(2) 0.021(2) 0.017(2) 0.0053(16) -0.0032(18) 0.0004(19)
C8_1 0.021(2) 0.015(2) 0.021(2) 0.0002(15) 0.0020(18) 0.0029(18)
C9_1 0.020(2) 0.016(2) 0.021(2) 0.0022(16) -0.0004(19) 0.0008(19)
C10_1 0.021(2) 0.019(2) 0.023(2) -0.0064(16) 0.0027(19) 0.0027(19)
C11_1 0.021(2) 0.023(2) 0.015(2) -0.0027(16) 0.0005(18) -0.0030(19)
C12_1 0.021(2) 0.0173(19) 0.018(2) 0.0009(15) 0.0010(18) -0.0021(18)
C13_1 0.028(2) 0.024(2) 0.0114(19) -0.0084(16) -0.0042(18) 0.0169(18)
C14_1 0.025(2) 0.018(2) 0.014(2) -0.0014(16) 0.0006(17) 0.0021(17)
C15_1 0.035(3) 0.016(2) 0.026(2) 0.0041(17) 0.003(2) 0.0059(19)
C16_1 0.034(3) 0.017(2) 0.029(2) -0.0036(17) 0.002(2) -0.004(2)
C17_1 0.022(2) 0.027(2) 0.020(2) -0.0077(17) -0.0015(19) -0.0034(18)
C18_1 0.039(3) 0.048(3) 0.021(2) 0.004(2) -0.005(2) 0.003(3)
C19_1 0.022(2) 0.029(2) 0.023(2) -0.0049(17) 0.0004(18) 0.004(2)
C20_1 0.027(2) 0.030(2) 0.020(2) -0.0020(17) 0.0047(19) 0.006(2)

loop_
_atom_type_symbol
_atom_type_description
_atom_type_scat_dispersion_real
_atom_type_scat_dispersion_imag
_atom_type_scat_source
C C 0.0033 0.0016 'International Tables Vol C Tables 4.2.6.8 and 6.1.1.4'
H H 0.0000 0.0000 'International Tables Vol C Tables 4.2.6.8 and 6.1.1.4'
O O 0.0106 0.0060 'International Tables Vol C Tables 4.2.6.8 and 6.1.1.4'
Al Al 0.0645 0.0514 'International Tables Vol C Tables 4.2.6.8 and 6.1.1.4'
S S 0.1246 0.1234 'International Tables Vol C Tables 4.2.6.8 and 6.1.1.4'

loop_
_exptl_crystal_face_index_h
_exptl_crystal_face_index_k
_exptl_crystal_face_index_l
_exptl_crystal_face_perp_dist
1.00 0.00 1.00 0.2940
-1.00 0.00 -1.00 0.1070
-1.00 1.00 1.00 0.1070
1.00 -1.00 -1.00 0.2610
0.00 -1.00 -1.00 0.0130
-1.00 -1.00 0.00 0.0940
-1.00 -1.00 -1.00 0.0870
-1.00 -1.00 1.00 0.0930
-1.00 0.00 0.00 0.1120
0.00 1.00 0.00 0.0580
0.00 -1.00 0.00 0.0320
0.00 0.00 1.00 0.0390
0.00 0.00 -1.00 0.0760

loop_
_geom_angle_atom_site_label_1
_geom_angle_atom_site_label_2
_geom_angle_atom_site_label_3
_geom_angle
_geom_angle_site_symmetry_1
_geom_angle_site_symmetry_3
_geom_angle_publ_flag
C12_1 C1_1 C2_1 117.2(3) . . ?
C12_1 C1_1 Al1_1 135.6(3) . . ?
C2_1 C1_1 Al1_1 107.2(3) . . ?
C13_1 S1_1 C16_1 93.2(2) . . ?
O1_1 Al1_1 C4_1 115.77(15) . . ?
O1_1 Al1_1 C1_1 105.31(15) . . ?
C4_1 Al1_1 C1_1 90.47(16) . . ?
O1_1 Al1_1 C13_1 105.06(15) . . ?
C4_1 Al1_1 C13_1 114.68(17) . . ?
C1_1 Al1_1 C13_1 125.55(17) . . ?
C17_1 O1_1 C19_1 112.4(3) . . ?
C17_1 O1_1 Al1_1 122.0(2) . . ?
C19_1 O1_1 Al1_1 122.2(2) . . ?
C9_1 C2_1 C1_1 120.5(3) . . ?
C9_1 C2_1 C3_1 122.3(3) . . ?
C1_1 C2_1 C3_1 117.2(3) . . ?
C8_1 C3_1 C4_1 120.5(3) . . ?
C8_1 C3_1 C2_1 122.6(3) . . ?
C4_1 C3_1 C2_1 116.9(3) . . ?
C5_1 C4_1 C3_1 117.3(3) . . ?
C5_1 C4_1 Al1_1 134.3(3) . . ?
C3_1 C4_1 Al1_1 108.0(3) . . ?
C6_1 C5_1 C4_1 122.0(4) . . ?
C6_1 C5_1 H5_1 119.0 . . ?
C4_1 C5_1 H5_1 119.0 . . ?
C7_1 C6_1 C5_1 119.8(3) . . ?
C7_1 C6_1 H6_1 120.1 . . ?
C5_1 C6_1 H6_1 120.1 . . ?
C6_1 C7_1 C8_1 120.1(4) . . ?
C6_1 C7_1 H7_1 119.9 . . ?
C8_1 C7_1 H7_1 119.9 . . ?
C7_1 C8_1 C3_1 120.2(4) . . ?
C7_1 C8_1 H8_1 119.9 . . ?
C3_1 C8_1 H8_1 119.9 . . ?
C10_1 C9_1 C2_1 119.9(4) . . ?
C10_1 C9_1 H9_1 120.1 . . ?
C2_1 C9_1 H9_1 120.1 . . ?
C11_1 C10_1 C9_1 120.6(4) . . ?
C11_1 C10_1 H10_1 119.7 . . ?
C9_1 C10_1 H10_1 119.7 . . ?
C10_1 C11_1 C12_1 119.3(4) . . ?
C10_1 C11_1 H11_1 120.3 . . ?
C12_1 C11_1 H11_1 120.3 . . ?
C11_1 C12_1 C1_1 122.5(4) . . ?
C11_1 C12_1 H12_1 118.8 . . ?
C1_1 C12_1 H12_1 118.8 . . ?
C14_1 C13_1 S1_1 109.9(3) . . ?
C14_1 C13_1 Al1_1 134.2(3) . . ?
S1_1 C13_1 Al1_1 115.9(2) . . ?
C13_1 C14_1 C15_1 112.8(4) . . ?
C13_1 C14_1 H14_1 123.6 . . ?
C15_1 C14_1 H14_1 123.6 . . ?
C16_1 C15_1 C14_1 113.2(4) . . ?
C16_1 C15_1 H15_1 123.4 . . ?
C14_1 C15_1 H15_1 123.4 . . ?
C15_1 C16_1 S1_1 110.8(3) . . ?
C15_1 C16_1 H16_1 124.6 . . ?
S1_1 C16_1 H16_1 124.6 . . ?
O1_1 C17_1 C18_1 111.4(3) . . ?
O1_1 C17_1 H17A_1 109.4 . . ?
C18_1 C17_1 H17A_1 109.4 . . ?
O1_1 C17_1 H17B_1 109.4 . . ?
C18_1 C17_1 H17B_1 109.4 . . ?
H17A_1 C17_1 H17B_1 108.0 . . ?
C17_1 C18_1 H18A_1 109.5 . . ?
C17_1 C18_1 H18B_1 109.5 . . ?
H18A_1 C18_1 H18B_1 109.5 . . ?
C17_1 C18_1 H18C_1 109.5 . . ?
H18A_1 C18_1 H18C_1 109.5 . . ?
H18B_1 C18_1 H18C_1 109.5 . . ?
O1_1 C19_1 C20_1 108.8(3) . . ?
O1_1 C19_1 H19A_1 109.9 . . ?
C20_1 C19_1 H19A_1 109.9 . . ?
O1_1 C19_1 H19B_1 109.9 . . ?
C20_1 C19_1 H19B_1 109.9 . . ?
H19A_1 C19_1 H19B_1 108.3 . . ?
C19_1 C20_1 H20A_1 109.5 . . ?
C19_1 C20_1 H20B_1 109.5 . . ?
H20A_1 C20_1 H20B_1 109.5 . . ?
C19_1 C20_1 H20C_1 109.5 . . ?
H20A_1 C20_1 H20C_1 109.5 . . ?
H20B_1 C20_1 H20C_1 109.5 . . ?

loop_
_geom_bond_atom_site_label_1
_geom_bond_atom_site_label_2
_geom_bond_distance
_geom_bond_site_symmetry_2
_geom_bond_publ_flag
C1_1 C12_1 1.396(5) . ?
C1_1 C2_1 1.420(5) . ?
C1_1 Al1_1 1.975(4) . ?
S1_1 C13_1 1.717(4) . ?
S1_1 C16_1 1.716(4) . ?
Al1_1 O1_1 1.898(3) . ?
Al1_1 C4_1 1.963(4) . ?
Al1_1 C13_1 1.985(4) . ?
O1_1 C17_1 1.468(4) . ?
O1_1 C19_1 1.474(5) . ?
C2_1 C9_1 1.398(5) . ?
C2_1 C3_1 1.506(5) . ?
C3_1 C8_1 1.403(5) . ?
C3_1 C4_1 1.413(5) . ?
C4_1 C5_1 1.406(5) . ?
C5_1 C6_1 1.388(5) . ?
C5_1 H5_1 0.9500 . ?
C6_1 C7_1 1.381(6) . ?
C6_1 H6_1 0.9500 . ?
C7_1 C8_1 1.393(5) . ?
C7_1 H7_1 0.9500 . ?
C8_1 H8_1 0.9500 . ?
C9_1 C10_1 1.395(5) . ?
C9_1 H9_1 0.9500 . ?
C10_1 C11_1 1.376(6) . ?
C10_1 H10_1 0.9500 . ?
C11_1 C12_1 1.389(5) . ?
C11_1 H11_1 0.9500 . ?
C12_1 H12_1 0.9500 . ?
C13_1 C14_1 1.368(5) . ?
C14_1 C15_1 1.436(6) . ?
C14_1 H14_1 0.9500 . ?
C15_1 C16_1 1.342(6) . ?
C15_1 H15_1 0.9500 . ?
C16_1 H16_1 0.9500 . ?
C17_1 C18_1 1.502(6) . ?
C17_1 H17A_1 0.9900 . ?
C17_1 H17B_1 0.9900 . ?
C18_1 H18A_1 0.9800 . ?
C18_1 H18B_1 0.9800 . ?
C18_1 H18C_1 0.9800 . ?
C19_1 C20_1 1.509(5) . ?
C19_1 H19A_1 0.9900 . ?
C19_1 H19B_1 0.9900 . ?
C20_1 H20A_1 0.9800 . ?
C20_1 H20B_1 0.9800 . ?
C20_1 H20C_1 0.9800 . ?

loop_
_geom_torsion_atom_site_label_1
_geom_torsion_atom_site_label_2
_geom_torsion_atom_site_label_3
_geom_torsion_atom_site_label_4
_geom_torsion
_geom_torsion_site_symmetry_1
_geom_torsion_site_symmetry_2
_geom_torsion_site_symmetry_3
_geom_torsion_site_symmetry_4
_geom_torsion_publ_flag
C4_1 Al1_1 O1_1 C17_1 -121.5(3) . . . . ?
C1_1 Al1_1 O1_1 C17_1 -23.3(3) . . . . ?
C13_1 Al1_1 O1_1 C17_1 110.9(3) . . . . ?
C4_1 Al1_1 O1_1 C19_1 80.6(3) . . . . ?
C1_1 Al1_1 O1_1 C19_1 178.8(3) . . . . ?
C13_1 Al1_1 O1_1 C19_1 -47.0(3) . . . . ?
C12_1 C1_1 C2_1 C9_1 -1.2(6) . . . . ?
Al1_1 C1_1 C2_1 C9_1 177.4(3) . . . . ?
C12_1 C1_1 C2_1 C3_1 176.5(3) . . . . ?
Al1_1 C1_1 C2_1 C3_1 -4.9(4) . . . . ?
C9_1 C2_1 C3_1 C8_1 4.4(6) . . . . ?
C1_1 C2_1 C3_1 C8_1 -173.2(4) . . . . ?
C9_1 C2_1 C3_1 C4_1 -177.5(4) . . . . ?
C1_1 C2_1 C3_1 C4_1 4.9(5) . . . . ?
C8_1 C3_1 C4_1 C5_1 1.6(5) . . . . ?
C2_1 C3_1 C4_1 C5_1 -176.5(3) . . . . ?
C8_1 C3_1 C4_1 Al1_1 176.2(3) . . . . ?
C2_1 C3_1 C4_1 Al1_1 -1.9(4) . . . . ?
C3_1 C4_1 C5_1 C6_1 -1.0(5) . . . . ?
Al1_1 C4_1 C5_1 C6_1 -173.8(3) . . . . ?
C4_1 C5_1 C6_1 C7_1 -0.1(6) . . . . ?
C5_1 C6_1 C7_1 C8_1 0.7(6) . . . . ?
C6_1 C7_1 C8_1 C3_1 0.0(6) . . . . ?
C4_1 C3_1 C8_1 C7_1 -1.1(6) . . . . ?
C2_1 C3_1 C8_1 C7_1 176.9(4) . . . . ?
C1_1 C2_1 C9_1 C10_1 1.0(6) . . . . ?
C3_1 C2_1 C9_1 C10_1 -176.5(4) . . . . ?
C2_1 C9_1 C10_1 C11_1 0.2(6) . . . . ?
C9_1 C10_1 C11_1 C12_1 -1.3(6) . . . . ?
C10_1 C11_1 C12_1 C1_1 1.2(6) . . . . ?
C2_1 C1_1 C12_1 C11_1 0.1(6) . . . . ?
Al1_1 C1_1 C12_1 C11_1 -178.0(3) . . . . ?
C16_1 S1_1 C13_1 C14_1 -2.1(3) . . . . ?
C16_1 S1_1 C13_1 Al1_1 176.6(2) . . . . ?
S1_1 C13_1 C14_1 C15_1 2.5(5) . . . . ?
Al1_1 C13_1 C14_1 C15_1 -175.9(3) . . . . ?
C13_1 C14_1 C15_1 C16_1 -1.6(5) . . . . ?
C14_1 C15_1 C16_1 S1_1 0.0(5) . . . . ?
C13_1 S1_1 C16_1 C15_1 1.2(4) . . . . ?
C19_1 O1_1 C17_1 C18_1 72.3(4) . . . . ?
Al1_1 O1_1 C17_1 C18_1 -87.6(4) . . . . ?
C17_1 O1_1 C19_1 C20_1 144.8(3) . . . . ?
Al1_1 O1_1 C19_1 C20_1 -55.4(4) . . . . ?
